data_2020051
loop_
_publ_author_name
'Guzei, Ilia A.'
'Arderne, Charmaine'

_publ_section_title
;
 Polymorphism of dinitro[tris(2-aminoethyl)amine]cobalt(III) chloride
;
_journal_coeditor_code LG3170
_journal_issue 8
_journal_name_full 'Acta Crystallographica Section C'
_journal_page_first
;
;
_journal_paper_doi 10.1107/S205322961501270X
_journal_volume 71
_journal_year 2015
_chemical_formula_iupac '[Co (N O2)2 (C6 H18 N4)] Cl '
_chemical_formula_moiety 'C6 H18 Co N6 O4 +, Cl -'
_chemical_formula_sum 'C6 H18 Cl Co N6 O4'
_chemical_formula_weight 332.64
_chemical_name_systematic
'Bis(nitrito-\k<i>N</i>)[tris(2-aminoethyl)amine-\k^4^<i>N</i>,<i>N</i>',<i>N</i>'',<i>N</i>''']cobalt(III) chloride'
_space_group_crystal_system orthorhombic
_space_group_IT_number 57
_space_group_name_Hall '-P 2c 2b'
_space_group_name_H-M_alt 'P b c m'
_symmetry_space_group_name_Hall '-P 2c 2b'
_symmetry_space_group_name_H-M 'P b c m'
_atom_sites_solution_hydrogens geom
_atom_sites_solution_primary direct
_audit_creation_method
;
Olex2 1.2-dev
(compiled 2015.01.09 svn.r3130 for OlexSys, GUI svn.r4987)
;
_cell_angle_alpha 90
_cell_angle_beta 90
_cell_angle_gamma 90
_cell_formula_units_Z 4
_cell_length_a 8.48920(10)
_cell_length_b 12.1555(2)
_cell_length_c 12.0631(2)
_cell_measurement_reflns_used 9933
_cell_measurement_temperature 300(2)
_cell_measurement_theta_max 26.41
_cell_measurement_theta_min 2.40
_cell_volume 1244.80(3)
_computing_cell_refinement
;
SAINT-Plus (Bruker, 2014)
;
_computing_data_collection
;
APEX2 (Bruker, 2014)
;
_computing_data_reduction
;
SAINT-Plus (Bruker, 2014)
;
_computing_molecular_graphics
;
OLEX2 (Dolomanov <i>et al.</i>,  2009)
;
_computing_publication_material
;
OLEX2 (Dolomanov <i>et al.</i>,  2009)
and PLATON (Spek, 2009)
;
_computing_structure_refinement
;
SHELXL2014 (Sheldrick, 2015b)
;
_computing_structure_solution
;
SHELXT (Sheldrick, 2015a)
;
_diffrn_ambient_temperature 299.93
_diffrn_detector_area_resol_mean 7.9
_diffrn_measured_fraction_theta_full 0.996
_diffrn_measured_fraction_theta_max 0.996
_diffrn_measurement_device 'three-circle diffractometer'
_diffrn_measurement_device_type 'Bruker SMART APEXII area-detector'
_diffrn_measurement_method '0.5\% \w and 0.5\% \f scans'
_diffrn_radiation_monochromator 'mirror optics'
_diffrn_radiation_type MoK\a
_diffrn_radiation_wavelength 0.71073
_diffrn_reflns_av_R_equivalents 0.0216
_diffrn_reflns_limit_h_max 10
_diffrn_reflns_limit_h_min -10
_diffrn_reflns_limit_k_max 15
_diffrn_reflns_limit_k_min -15
_diffrn_reflns_limit_l_max 15
_diffrn_reflns_limit_l_min -15
_diffrn_reflns_number 25379
_diffrn_reflns_theta_full 25.000
_diffrn_reflns_theta_max 26.406
_diffrn_reflns_theta_min 2.399
_exptl_absorpt_coefficient_mu 1.612
_exptl_absorpt_correction_T_max 0.4296
_exptl_absorpt_correction_T_min 0.3409
_exptl_absorpt_correction_type multi-scan
_exptl_absorpt_process_details
;
(SADABS2014; Krause <i>et al.</i>,  2015)
;
_exptl_crystal_colour orange
_exptl_crystal_density_diffrn 1.775
_exptl_crystal_density_method 'not measured'
_exptl_crystal_description block
_exptl_crystal_F_000 688
_exptl_crystal_size_max 0.22
_exptl_crystal_size_mid 0.2
_exptl_crystal_size_min 0.12
_refine_diff_density_max 0.470
_refine_diff_density_min -0.221
_refine_ls_extinction_method none
_refine_ls_goodness_of_fit_ref 1.110
_refine_ls_hydrogen_treatment constr
_refine_ls_matrix_type full
_refine_ls_number_parameters 96
_refine_ls_number_reflns 1339
_refine_ls_number_restraints 0
_refine_ls_restrained_S_all 1.110
_refine_ls_R_factor_all 0.0201
_refine_ls_R_factor_gt 0.0193
_refine_ls_shift/su_max 0.001
_refine_ls_shift/su_mean 0.000
_refine_ls_structure_factor_coef Fsqd
_refine_ls_weighting_details 'w=1/[\s^2^(Fo^2^)+(0.0277P)^2^+0.5979P] where P=(Fo^2^+2Fc^2^)/3'
_refine_ls_weighting_scheme calc
_refine_ls_wR_factor_gt 0.0521
_refine_ls_wR_factor_ref 0.0529
_reflns_number_gt 1293
_reflns_number_total 1339
_reflns_threshold_expression 'I > 2\s(I)'
_cod_data_source_file lg3170sup1.cif
_cod_data_source_block pbcm
_cod_database_code 2020051
_shelx_space_group_comment
;
The symmetry employed for this shelxl refinement is uniquely defined
by the following loop, which should always be used as a source of
symmetry information in preference to the above space-group names.
They are only intended as comments.
;
_shelx_estimated_absorpt_t_min 0.718
_shelx_estimated_absorpt_t_max 0.830

loop_
_space_group_symop_operation_xyz
'x, y, z'
'-x, -y, z+1/2'
'-x, y+1/2, -z+1/2'
'x, -y+1/2, -z'
'-x, -y, -z'
'x, y, -z-1/2'
'x, -y-1/2, z-1/2'
'-x, y-1/2, z'

loop_
_atom_site_type_symbol
_atom_site_label
_atom_site_fract_x
_atom_site_fract_y
_atom_site_fract_z
_atom_site_U_iso_or_equiv
_atom_site_adp_type
_atom_site_calc_flag
_atom_site_occupancy
_atom_site_disorder_assembly
_atom_site_disorder_group
Co Co1 0.72722(3) 0.63251(2) 0.7500 0.01735(9) Uani d 1 A .
Cl Cl1 1.03578(6) 0.7500 0.5000 0.03053(13) Uani d 1 . .
N N2 0.95694(19) 0.64590(13) 0.7500 0.0223(3) Uani d 1 . .
H H2A 0.9857 0.6983 0.7026 0.027 Uiso calc 0.5 A .
H H2B 0.9896 0.6654 0.8173 0.027 Uiso calc 0.5 . .
N N3 0.72223(14) 0.62018(10) 0.58872(10) 0.0258(3) Uani d 1 . .
H H3A 0.6327 0.6488 0.5633 0.031 Uiso calc 1 A .
H H3B 0.8017 0.6584 0.5600 0.031 Uiso calc 1 . .
N N1 0.75791(18) 0.47226(13) 0.7500 0.0222(3) Uani d 1 . .
O O1 0.70138(18) 0.84023(10) 0.66206(10) 0.0469(3) Uani d 1 . .
N N4 0.70746(19) 0.78937(13) 0.7500 0.0244(4) Uani d 1 . .
N N5 0.4950(2) 0.63174(13) 0.7500 0.0286(4) Uani d 1 . .
O O2 0.42082(15) 0.63656(12) 0.66216(11) 0.0514(4) Uani d 1 . .
C C1 0.9312(2) 0.44485(17) 0.7500 0.0285(4) Uani d 1 A .
H H1A 0.9613 0.4199 0.8234 0.034 Uiso calc 0.5 . .
H H1B 0.9500 0.3850 0.6985 0.034 Uiso calc 0.5 . .
C C3 0.68122(19) 0.43054(12) 0.64690(13) 0.0309(3) Uani d 1 . .
H H3C 0.5675 0.4333 0.6542 0.037 Uiso calc 1 . .
H H3D 0.7122 0.3549 0.6332 0.037 Uiso calc 1 . .
C C4 0.73445(19) 0.50344(13) 0.55273(13) 0.0335(3) Uani d 1 . .
H H4A 0.8425 0.4864 0.5331 0.040 Uiso calc 1 . .
H H4B 0.6687 0.4911 0.4882 0.040 Uiso calc 1 . .
C C2 1.0323(3) 0.5411(2) 0.7182(2) 0.0301(7) Uani d 0.5 A -1
H H2C 1.1338 0.5350 0.7546 0.036 Uiso calc 0.5 A -1
H H2D 1.0499 0.5402 0.6387 0.036 Uiso calc 0.5 A -1

loop_
_atom_site_aniso_label
_atom_site_aniso_U_11
_atom_site_aniso_U_22
_atom_site_aniso_U_33
_atom_site_aniso_U_12
_atom_site_aniso_U_13
_atom_site_aniso_U_23
Co1 0.01923(14) 0.01594(14) 0.01689(15) 0.00010(9) 0.000 0.000
Cl1 0.0317(3) 0.0340(3) 0.0259(2) 0.000 0.000 0.00322(19)
N2 0.0237(8) 0.0216(8) 0.0217(8) -0.0016(6) 0.000 0.000
N3 0.0310(6) 0.0267(6) 0.0196(6) -0.0015(5) -0.0018(5) 0.0004(5)
N1 0.0237(8) 0.0172(7) 0.0257(9) -0.0006(6) 0.000 0.000
O1 0.0777(9) 0.0267(6) 0.0364(7) 0.0099(6) 0.0069(6) 0.0104(5)
N4 0.0228(8) 0.0207(8) 0.0295(9) 0.0023(6) 0.000 0.000
N5 0.0242(8) 0.0252(8) 0.0364(10) -0.0012(7) 0.000 0.000
O2 0.0297(6) 0.0766(10) 0.0479(8) 0.0036(6) -0.0131(6) -0.0065(6)
C1 0.0270(10) 0.0225(9) 0.0360(11) 0.0056(8) 0.000 0.000
C3 0.0338(7) 0.0229(7) 0.0359(8) -0.0034(6) -0.0057(7) -0.0081(6)
C4 0.0433(9) 0.0326(8) 0.0245(8) 0.0005(6) -0.0031(6) -0.0097(6)
C2 0.0238(12) 0.0277(13) 0.039(2) 0.0044(10) 0.0068(10) 0.0003(10)

loop_
_atom_type_symbol
_atom_type_description
_atom_type_scat_dispersion_real
_atom_type_scat_dispersion_imag
_atom_type_scat_source
C C 0.0033 0.0016 'International Tables Vol C Tables 4.2.6.8 and 6.1.1.4'
H H 0.0000 0.0000 'International Tables Vol C Tables 4.2.6.8 and 6.1.1.4'
Cl Cl 0.1484 0.1585 'International Tables Vol C Tables 4.2.6.8 and 6.1.1.4'
Co Co 0.3494 0.9721 'International Tables Vol C Tables 4.2.6.8 and 6.1.1.4'
N N 0.0061 0.0033 'International Tables Vol C Tables 4.2.6.8 and 6.1.1.4'
O O 0.0106 0.0060 'International Tables Vol C Tables 4.2.6.8 and 6.1.1.4'

loop_
_geom_angle_atom_site_label_1
_geom_angle_atom_site_label_2
_geom_angle_atom_site_label_3
_geom_angle_site_symmetry_1
_geom_angle_site_symmetry_3
_geom_angle
N2 Co1 N1 . . 87.15(7)
N2 Co1 N5 . . 175.50(7)
N3 Co1 N2 6_557 . 91.60(4)
N3 Co1 N2 . . 91.60(4)
N3 Co1 N3 6_557 . 170.84(7)
N3 Co1 N1 . . 85.80(4)
N3 Co1 N1 6_557 . 85.80(4)
N3 Co1 N5 6_557 . 88.74(4)
N3 Co1 N5 . . 88.74(4)
N1 Co1 N5 . . 97.35(7)
N4 Co1 N2 . . 90.25(7)
N4 Co1 N3 . . 94.28(4)
N4 Co1 N3 . 6_557 94.28(4)
N4 Co1 N1 . . 177.41(7)
N4 Co1 N5 . . 85.24(7)
Co1 N2 H2A . . 109.4
Co1 N2 H2B . . 109.4
H2A N2 H2B . . 108.0
C2 N2 Co1 . . 111.08(14)
C2 N2 H2A . . 109.4
C2 N2 H2B . . 109.4
Co1 N3 H3A . . 109.4
Co1 N3 H3B . . 109.4
H3A N3 H3B . . 108.0
C4 N3 Co1 . . 111.27(9)
C4 N3 H3A . . 109.4
C4 N3 H3B . . 109.4
C1 N1 Co1 . . 110.38(12)
C3 N1 Co1 . . 106.20(9)
C3 N1 Co1 6_557 . 106.20(9)
C3 N1 C1 6_557 . 110.51(10)
C3 N1 C1 . . 110.51(10)
C3 N1 C3 . 6_557 112.87(16)
O1 N4 Co1 6_557 . 120.32(9)
O1 N4 Co1 . . 120.32(9)
O1 N4 O1 6_557 . 119.36(18)
O2 N5 Co1 6_557 . 120.66(9)
O2 N5 Co1 . . 120.66(9)
O2 N5 O2 6_557 . 118.35(19)
N1 C1 H1A . . 109.1
N1 C1 H1B . . 109.1
H1A C1 H1B . . 107.8
C2 C1 N1 . . 112.68(17)
C2 C1 H1A . . 109.1
C2 C1 H1B . . 109.1
N1 C3 H3C . . 110.3
N1 C3 H3D . . 110.3
N1 C3 C4 . . 107.28(12)
H3C C3 H3D . . 108.5
C4 C3 H3C . . 110.3
C4 C3 H3D . . 110.3
N3 C4 C3 . . 108.63(12)
N3 C4 H4A . . 110.0
N3 C4 H4B . . 110.0
C3 C4 H4A . . 110.0
C3 C4 H4B . . 110.0
H4A C4 H4B . . 108.3
N2 C2 C1 . . 111.01(19)
N2 C2 H2C . . 109.4
N2 C2 H2D . . 109.4
C1 C2 H2C . . 109.4
C1 C2 H2D . . 109.4
H2C C2 H2D . . 108.0

loop_
_geom_bond_atom_site_label_1
_geom_bond_atom_site_label_2
_geom_bond_site_symmetry_2
_geom_bond_distance
Co1 N2 . 1.9570(16)
Co1 N3 6_557 1.9517(12)
Co1 N3 . 1.9517(12)
Co1 N1 . 1.9653(17)
Co1 N4 . 1.9141(16)
Co1 N5 . 1.9716(18)
N2 H2A . 0.8900
N2 H2B . 0.8900
N2 C2 . 1.477(3)
N3 H3A . 0.8900
N3 H3B . 0.8900
N3 C4 . 1.4876(19)
N1 C1 . 1.508(2)
N1 C3 6_557 1.4926(17)
N1 C3 . 1.4926(17)
O1 N4 . 1.2289(14)
N4 O1 6_557 1.2289(14)
N5 O2 6_557 1.2339(15)
N5 O2 . 1.2339(15)
C1 H1A . 0.9700
C1 H1B . 0.9700
C1 C2 . 1.500(3)
C3 H3C . 0.9700
C3 H3D . 0.9700
C3 C4 . 1.510(2)
C4 H4A . 0.9700
C4 H4B . 0.9700
C2 H2C . 0.9700
C2 H2D . 0.9700

loop_
_geom_hbond_atom_site_label_D
_geom_hbond_atom_site_label_H
_geom_hbond_atom_site_label_A
_geom_hbond_site_symmetry_A
_geom_hbond_distance_DH
_geom_hbond_distance_HA
_geom_hbond_distance_DA
_geom_hbond_angle_DHA
N2 H2A Cl1 . 0.89 2.56 3.3382(7) 146.6
N2 H2B Cl1 6_557 0.89 2.46 3.3382(7) 167.7
N3 H3A O2 . 0.89 2.16 2.7151(18) 119.5
N3 H3B Cl1 . 0.89 2.39 3.2742(13) 172.7

loop_
_geom_torsion_atom_site_label_1
_geom_torsion_atom_site_label_2
_geom_torsion_atom_site_label_3
_geom_torsion_atom_site_label_4
_geom_torsion_site_symmetry_1
_geom_torsion
Co1 N2 C2 C1 . -28.8(2)
Co1 N3 C4 C3 . 22.78(15)
Co1 N1 C1 C2 . -16.11(12)
Co1 N1 C3 C4 . 47.04(14)
N1 C1 C2 N2 . 29.3(2)
N1 C3 C4 N3 . -45.72(16)
C1 N1 C3 C4 . -72.68(16)
C3 N1 C1 C2 . 101.07(17)
C3 N1 C1 C2 6_557 -133.28(15)
C3 N1 C3 C4 6_557 163.01(10)

_cod_database_fobs_code 2020051
